data_7152216
loop_
_publ_author_name
'Ruff, Bettina M.'
'Zhong, Sabilla'
'Nieger, Martin'
'Br\"ase, Stefan'

_publ_section_title
;
 Thiolation of symmetrical and unsymmetrical diketopiperazines.
;
_journal_issue 5
_journal_name_full 'Organic &amp; biomolecular chemistry'
_journal_page_first 935
_journal_page_last 940
_journal_paper_doi 10.1039/c2ob06663g
_journal_volume 10
_journal_year 2012
_chemical_absolute_configuration ad
_chemical_formula_moiety
;
2.69(C24 H24 N2 O4 S2), 0.31(C24 H24 N2 O4 S2), 2(C H Cl3)
;
_chemical_formula_sum 'C74 H74 Cl6 N6 O12 S6.31'
_chemical_formula_weight 1654.39
_chemical_name_systematic
;
2,7-bis(benzyloxy)tetrahydro-5a,10a-epidithiodipyrrolo[1,2-a:1',2'-d]-
pyrazine-5,10(1H,6H)-dione

and

2,7-bis(benzyloxy)tetrahydro-5a,10a-epitrithiodipyrrolo[1,2-a:1',2'-d]-
pyrazine-5,10(1H,6H)-dione

in the ration 2.69:0.31
;
_space_group_IT_number 4
_symmetry_cell_setting monoclinic
_symmetry_space_group_name_Hall 'P 2yb'
_symmetry_space_group_name_H-M 'P 1 21 1'
_atom_sites_solution_hydrogens geom
_atom_sites_solution_primary direct
_atom_sites_solution_secondary difmap
_audit_creation_method SHELXL-97
_cell_angle_alpha 90.00
_cell_angle_beta 92.773(1)
_cell_angle_gamma 90.00
_cell_formula_units_Z 2
_cell_length_a 11.4283(1)
_cell_length_b 17.1077(2)
_cell_length_c 19.3984(2)
_cell_measurement_reflns_used 8876
_cell_measurement_temperature 123(2)
_cell_measurement_theta_max 27.5
_cell_measurement_theta_min 1
_cell_volume 3788.18(7)
_computing_cell_refinement DENZO-SMN
_computing_data_collection Collect
_computing_data_reduction DENZO-SMn
_computing_molecular_graphics XP
_computing_publication_material 'SHELXL-97 (Sheldrick, 1997)'
_computing_structure_refinement 'SHELXL-97 (Sheldrick, 1997)'
_computing_structure_solution 'SHELXS-97 (Sheldrick, 1990)'
_diffrn_ambient_temperature 123(2)
_diffrn_measured_fraction_theta_full 0.996
_diffrn_measured_fraction_theta_max 0.996
_diffrn_measurement_device_type 'Bruker-Nonius APEXII'
_diffrn_measurement_method 'rotation in phi and omega, 1 deg.'
_diffrn_radiation_monochromator graphite
_diffrn_radiation_source 'fine-focus sealed tube'
_diffrn_radiation_type MoK\a
_diffrn_radiation_wavelength 0.71073
_diffrn_reflns_av_R_equivalents 0.0424
_diffrn_reflns_av_sigmaI/netI 0.0346
_diffrn_reflns_limit_h_max 14
_diffrn_reflns_limit_h_min -14
_diffrn_reflns_limit_k_max 22
_diffrn_reflns_limit_k_min -22
_diffrn_reflns_limit_l_max 25
_diffrn_reflns_limit_l_min -25
_diffrn_reflns_number 51084
_diffrn_reflns_theta_full 27.48
_diffrn_reflns_theta_max 27.48
_diffrn_reflns_theta_min 2.94
_exptl_absorpt_coefficient_mu 0.466
_exptl_absorpt_correction_type none
_exptl_crystal_colour 'pal yellow'
_exptl_crystal_density_diffrn 1.450
_exptl_crystal_density_meas ?
_exptl_crystal_density_method 'not measured'
_exptl_crystal_description rods
_exptl_crystal_F_000 1718
_exptl_crystal_size_max 0.36
_exptl_crystal_size_mid 0.12
_exptl_crystal_size_min 0.06
_refine_diff_density_max 1.816
_refine_diff_density_min -1.324
_refine_diff_density_rms 0.091
_refine_ls_abs_structure_details 'Flack H D (1983), Acta Cryst. A39, 876-881'
_refine_ls_abs_structure_Flack 0.03(7)
_refine_ls_extinction_method none
_refine_ls_goodness_of_fit_ref 1.031
_refine_ls_hydrogen_treatment constr
_refine_ls_matrix_type full
_refine_ls_number_parameters 924
_refine_ls_number_reflns 17215
_refine_ls_number_restraints 220
_refine_ls_restrained_S_all 1.040
_refine_ls_R_factor_all 0.0833
_refine_ls_R_factor_gt 0.0764
_refine_ls_shift/su_max 0.001
_refine_ls_shift/su_mean 0.000
_refine_ls_structure_factor_coef Fsqd
_refine_ls_weighting_details 'calc w=1/[\s^2^(Fo^2^)+(0.0720P)^2^+11.2500P] where P=(Fo^2^+2Fc^2^)/3'
_refine_ls_weighting_scheme calc
_refine_ls_wR_factor_gt 0.1791
_refine_ls_wR_factor_ref 0.1858
_reflns_number_gt 15922
_reflns_number_total 17215
_reflns_threshold_expression >2sigma(I)
_cod_data_source_file c2ob06663g.txt
_cod_data_source_block sb348_hy
_cod_depositor_comments
;
The following automatic conversions were performed:

'_exptl_crystal_density_meas' value 'none' was changed to '?' - the
value is perceived as not measured.

Automatic conversion script
Id: cif_fix_values 3008 2015-01-20 13:52:24Z robertas 
;
_cod_original_sg_symbol_H-M 'P 21'
_cod_database_code 7152216

loop_
_symmetry_equiv_pos_as_xyz
'x, y, z'
'-x, y+1/2, -z'

loop_
_atom_site_label
_atom_site_type_symbol
_atom_site_fract_x
_atom_site_fract_y
_atom_site_fract_z
_atom_site_U_iso_or_equiv
_atom_site_adp_type
_atom_site_occupancy
_atom_site_symmetry_multiplicity
_atom_site_calc_flag
_atom_site_refinement_flags
_atom_site_disorder_assembly
_atom_site_disorder_group
S1A S 0.22652(16) 0.67129(13) 1.42122(10) 0.0331(4) Uiso 0.691(3) 1 d PD A 1
S2A S 0.32941(18) 0.61100(12) 1.35851(10) 0.0321(4) Uiso 0.691(3) 1 d PD A 1
S1A' S 0.2097(4) 0.6968(3) 1.4326(2) 0.0331(4) Uiso 0.309(3) 1 d PD A 2
S2A' S 0.3559(4) 0.5916(3) 1.3438(2) 0.0321(4) Uiso 0.309(3) 1 d PD A 2
S3A' S 0.3012(5) 0.5947(3) 1.4394(3) 0.0540(14) Uiso 0.309(3) 1 d P A 2
N1A N 0.1203(3) 0.7013(2) 1.2965(2) 0.0283(8) Uani 1 1 d . A .
C2A C 0.0712(4) 0.7792(3) 1.2782(2) 0.0308(9) Uani 1 1 d . . .
H2A1 H 0.0068 0.7748 1.2424 0.037 Uiso 1 1 calc R . .
H2A2 H 0.1323 0.8144 1.2613 0.037 Uiso 1 1 calc R . .
C3A C 0.0259(4) 0.8084(3) 1.3466(3) 0.0348(11) Uani 1 1 d . . .
H3A H -0.0454 0.8418 1.3389 0.042 Uiso 1 1 calc R . .
O3A O 0.1140(3) 0.8476(2) 1.38849(18) 0.0357(8) Uani 1 1 d . . .
C4A C -0.0019(5) 0.7340(3) 1.3849(3) 0.0388(11) Uani 1 1 d . A .
H4A1 H 0.0029 0.7429 1.4354 0.047 Uiso 1 1 calc R . .
H4A2 H -0.0815 0.7151 1.3712 0.047 Uiso 1 1 calc R . .
C5A C 0.0899(4) 0.6759(3) 1.3646(2) 0.0314(10) Uani 1 1 d D . .
C6A C 0.0529(4) 0.5895(3) 1.3647(2) 0.0308(10) Uani 1 1 d . A .
O6A O -0.0253(3) 0.5649(2) 1.40053(17) 0.0372(8) Uani 1 1 d . . .
N7A N 0.1188(3) 0.5452(2) 1.3252(2) 0.0310(8) Uani 1 1 d . . .
C8A C 0.1126(4) 0.4599(3) 1.3183(3) 0.0351(11) Uani 1 1 d . A .
H8A1 H 0.0400 0.4440 1.2921 0.042 Uiso 1 1 calc R . .
H8A2 H 0.1146 0.4345 1.3642 0.042 Uiso 1 1 calc R . .
C9A C 0.2204(4) 0.4383(3) 1.2793(3) 0.0366(11) Uani 1 1 d . . .
H9A H 0.1997 0.3977 1.2436 0.044 Uiso 1 1 calc R A .
O9A O 0.3067(3) 0.4090(2) 1.3272(2) 0.0396(8) Uani 1 1 d . A .
C10A C 0.2555(4) 0.5142(3) 1.2443(3) 0.0342(10) Uani 1 1 d . A .
H10A H 0.3414 0.5165 1.2400 0.041 Uiso 1 1 calc R . .
H10B H 0.2166 0.5186 1.1977 0.041 Uiso 1 1 calc R . .
C11A C 0.2153(3) 0.5787(3) 1.2908(2) 0.0281(9) Uani 1 1 d D A .
C12A C 0.1795(4) 0.6549(3) 1.2545(2) 0.0263(9) Uani 1 1 d . . .
O12A O 0.2030(3) 0.67102(19) 1.19577(16) 0.0307(7) Uani 1 1 d . A .
C13A C 0.1328(5) 0.9262(3) 1.3671(3) 0.0420(12) Uani 1 1 d . . .
H13A H 0.0586 0.9560 1.3675 0.050 Uiso 1 1 calc R . .
H13B H 0.1605 0.9268 1.3195 0.050 Uiso 1 1 calc R . .
C14A C 0.2225(5) 0.9628(3) 1.4155(3) 0.0332(10) Uani 1 1 d . . .
C15A C 0.3378(5) 0.9676(3) 1.3986(3) 0.0404(12) Uani 1 1 d . . .
H15A H 0.3603 0.9466 1.3558 0.048 Uiso 1 1 calc R . .
C16A C 0.4219(5) 1.0023(4) 1.4424(3) 0.0469(13) Uani 1 1 d . . .
H16A H 0.5011 1.0047 1.4299 0.056 Uiso 1 1 calc R . .
C17A C 0.3898(5) 1.0335(3) 1.5049(3) 0.0405(12) Uani 1 1 d . . .
H17A H 0.4468 1.0576 1.5352 0.049 Uiso 1 1 calc R . .
C18A C 0.2753(5) 1.0292(3) 1.5225(3) 0.0389(11) Uani 1 1 d . . .
H18A H 0.2530 1.0510 1.5650 0.047 Uiso 1 1 calc R . .
C19A C 0.1912(5) 0.9934(3) 1.4789(3) 0.0359(10) Uani 1 1 d . . .
H19A H 0.1125 0.9897 1.4922 0.043 Uiso 1 1 calc R . .
C20A C 0.4059(6) 0.3803(4) 1.2927(4) 0.0600(18) Uani 1 1 d . . .
H20A H 0.4572 0.4244 1.2808 0.072 Uiso 1 1 calc R A .
H20B H 0.3796 0.3535 1.2495 0.072 Uiso 1 1 calc R . .
C21A C 0.4729(4) 0.3236(3) 1.3400(3) 0.0398(11) Uani 1 1 d . A .
C22A C 0.5155(6) 0.3448(4) 1.4046(3) 0.0495(14) Uani 1 1 d . . .
H22A H 0.5003 0.3958 1.4214 0.059 Uiso 1 1 calc R A .
C23A C 0.5805(6) 0.2927(5) 1.4456(3) 0.0563(16) Uani 1 1 d . A .
H23A H 0.6109 0.3084 1.4899 0.068 Uiso 1 1 calc R . .
C24A C 0.6010(6) 0.2182(4) 1.4220(4) 0.0600(17) Uani 1 1 d . . .
H24A H 0.6431 0.1818 1.4506 0.072 Uiso 1 1 calc R A .
C25A C 0.5606(7) 0.1970(4) 1.3574(4) 0.069(2) Uani 1 1 d . A .
H25A H 0.5782 0.1465 1.3403 0.082 Uiso 1 1 calc R . .
C26A C 0.4938(6) 0.2483(4) 1.3162(4) 0.0581(17) Uani 1 1 d . . .
H26A H 0.4627 0.2321 1.2722 0.070 Uiso 1 1 calc R A .
S1B S 0.40274(10) 0.32367(7) 1.84749(6) 0.0319(2) Uani 1 1 d D . .
S2B S 0.29335(9) 0.26016(7) 1.77987(6) 0.0302(2) Uani 1 1 d D . .
N1B N 0.5228(3) 0.1847(2) 1.8345(2) 0.0264(7) Uani 1 1 d . . .
C2B C 0.5797(4) 0.1464(3) 1.8957(2) 0.0270(9) Uani 1 1 d . . .
H2B1 H 0.6490 0.1159 1.8830 0.032 Uiso 1 1 calc R . .
H2B2 H 0.5244 0.1114 1.9185 0.032 Uiso 1 1 calc R . .
C3B C 0.6151(4) 0.2149(3) 1.9419(2) 0.0282(9) Uani 1 1 d . . .
H3B H 0.6887 0.2032 1.9700 0.034 Uiso 1 1 calc R . .
O3B O 0.5201(3) 0.2299(2) 1.98507(16) 0.0294(7) Uani 1 1 d . . .
C4B C 0.6334(4) 0.2824(3) 1.8920(2) 0.0279(9) Uani 1 1 d . . .
H4B1 H 0.7133 0.2812 1.8745 0.033 Uiso 1 1 calc R . .
H4B2 H 0.6206 0.3334 1.9145 0.033 Uiso 1 1 calc R . .
C5B C 0.5410(3) 0.2678(2) 1.8336(2) 0.0258(8) Uani 1 1 d D . .
C6B C 0.5726(4) 0.2953(3) 1.7615(2) 0.0270(9) Uani 1 1 d . . .
O6B O 0.6507(3) 0.3424(2) 1.75121(18) 0.0322(7) Uani 1 1 d . . .
N7B N 0.5006(3) 0.2635(2) 1.71256(19) 0.0263(7) Uani 1 1 d . . .
C8B C 0.4974(4) 0.2821(3) 1.6391(2) 0.0305(9) Uani 1 1 d . . .
H8B1 H 0.5674 0.2613 1.6172 0.037 Uiso 1 1 calc R . .
H8B2 H 0.4935 0.3393 1.6316 0.037 Uiso 1 1 calc R . .
C9B C 0.3856(4) 0.2420(3) 1.6101(2) 0.0309(9) Uani 1 1 d . . .
H9B H 0.3975 0.2194 1.5635 0.037 Uiso 1 1 calc R . .
O9B O 0.2869(3) 0.2924(2) 1.60844(18) 0.0342(7) Uani 1 1 d . . .
C10B C 0.3621(4) 0.1773(3) 1.6627(2) 0.0296(9) Uani 1 1 d . . .
H10C H 0.2771 0.1670 1.6645 0.035 Uiso 1 1 calc R . .
H10D H 0.4022 0.1283 1.6505 0.035 Uiso 1 1 calc R . .
C11B C 0.4115(3) 0.2091(2) 1.7316(2) 0.0241(8) Uani 1 1 d D . .
C12B C 0.4609(4) 0.1495(3) 1.7833(2) 0.0260(8) Uani 1 1 d . . .
O12B O 0.4437(3) 0.07835(18) 1.77866(18) 0.0312(7) Uani 1 1 d . . .
C13B C 0.5502(4) 0.2790(3) 2.0424(3) 0.0348(10) Uani 1 1 d . . .
H13C H 0.5909 0.3266 2.0271 0.042 Uiso 1 1 calc R . .
H13D H 0.6023 0.2511 2.0764 0.042 Uiso 1 1 calc R . .
C14B C 0.4357(4) 0.3003(3) 2.0738(2) 0.0306(9) Uani 1 1 d . . .
C15B C 0.3676(5) 0.2437(3) 2.1030(3) 0.0353(10) Uani 1 1 d . . .
H15B H 0.3969 0.1919 2.1081 0.042 Uiso 1 1 calc R . .
C16B C 0.2573(5) 0.2614(4) 2.1250(3) 0.0436(12) Uani 1 1 d . . .
H16B H 0.2101 0.2219 2.1439 0.052 Uiso 1 1 calc R . .
C17B C 0.2164(5) 0.3374(4) 2.1191(3) 0.0508(15) Uani 1 1 d . . .
H17B H 0.1405 0.3498 2.1338 0.061 Uiso 1 1 calc R . .
C18B C 0.2845(5) 0.3951(4) 2.0922(3) 0.0490(14) Uani 1 1 d . . .
H18B H 0.2568 0.4474 2.0896 0.059 Uiso 1 1 calc R . .
C19B C 0.3951(5) 0.3761(3) 2.0688(3) 0.0384(11) Uani 1 1 d . . .
H19B H 0.4421 0.4155 2.0495 0.046 Uiso 1 1 calc R . .
C20B C 0.2867(5) 0.3512(3) 1.5557(3) 0.0387(11) Uani 1 1 d . . .
H20C H 0.2386 0.3337 1.5147 0.046 Uiso 1 1 calc R . .
H20D H 0.3676 0.3604 1.5414 0.046 Uiso 1 1 calc R . .
C21B C 0.2364(4) 0.4261(3) 1.5840(2) 0.0335(10) Uani 1 1 d . . .
C22B C 0.1735(5) 0.4773(3) 1.5407(3) 0.0447(13) Uani 1 1 d . . .
H22B H 0.1613 0.4647 1.4932 0.054 Uiso 1 1 calc R . .
C23B C 0.1283(6) 0.5463(4) 1.5658(3) 0.0526(15) Uani 1 1 d . . .
H23B H 0.0841 0.5799 1.5355 0.063 Uiso 1 1 calc R . .
C24B C 0.1466(7) 0.5660(3) 1.6328(4) 0.0541(16) Uani 1 1 d . . .
H24B H 0.1161 0.6135 1.6499 0.065 Uiso 1 1 calc R . .
C25B C 0.2110(6) 0.5156(4) 1.6767(3) 0.0503(14) Uani 1 1 d . . .
H25B H 0.2244 0.5289 1.7240 0.060 Uiso 1 1 calc R . .
C26B C 0.2554(5) 0.4466(3) 1.6521(3) 0.0452(13) Uani 1 1 d . . .
H26B H 0.2995 0.4130 1.6825 0.054 Uiso 1 1 calc R . .
S1C S 0.90675(10) 0.41792(7) 1.11640(6) 0.0323(2) Uani 1 1 d D . .
S2C S 1.00445(10) 0.51970(7) 1.10805(7) 0.0345(3) Uani 1 1 d D . .
N1C N 0.8114(3) 0.5120(2) 1.21466(18) 0.0240(7) Uani 1 1 d . . .
C2C C 0.7738(4) 0.4826(3) 1.2812(2) 0.0297(9) Uani 1 1 d . . .
H2C1 H 0.7053 0.5121 1.2967 0.036 Uiso 1 1 calc R . .
H2C2 H 0.8381 0.4859 1.3172 0.036 Uiso 1 1 calc R . .
C3C C 0.7418(4) 0.3981(3) 1.2652(2) 0.0296(9) Uani 1 1 d . . .
H3C H 0.6774 0.3799 1.2943 0.036 Uiso 1 1 calc R . .
O3C O 0.8420(3) 0.34767(19) 1.27315(17) 0.0309(7) Uani 1 1 d . . .
C4C C 0.7016(4) 0.3990(3) 1.1886(2) 0.0298(9) Uani 1 1 d . . .
H4C1 H 0.7156 0.3477 1.1669 0.036 Uiso 1 1 calc R . .
H4C2 H 0.6173 0.4118 1.1828 0.036 Uiso 1 1 calc R . .
C5C C 0.7763(4) 0.4625(2) 1.1572(2) 0.0250(8) Uani 1 1 d D . .
C6C C 0.7178(4) 0.5094(3) 1.0973(2) 0.0259(8) Uani 1 1 d . . .
O6C O 0.6318(3) 0.4893(2) 1.06401(18) 0.0353(8) Uani 1 1 d . . .
N7C N 0.7797(3) 0.5758(2) 1.08634(19) 0.0265(7) Uani 1 1 d . . .
C8C C 0.7583(4) 0.6305(3) 1.0291(3) 0.0327(10) Uani 1 1 d . . .
H8C1 H 0.6871 0.6621 1.0359 0.039 Uiso 1 1 calc R . .
H8C2 H 0.7488 0.6024 0.9846 0.039 Uiso 1 1 calc R . .
C9C C 0.8677(4) 0.6822(3) 1.0311(2) 0.0290(9) Uani 1 1 d . . .
H9C H 0.8466 0.7378 1.0208 0.035 Uiso 1 1 calc R . .
O9C O 0.9447(3) 0.65233(19) 0.98148(17) 0.0305(7) Uani 1 1 d . . .
C10C C 0.9205(4) 0.6736(3) 1.1057(2) 0.0287(9) Uani 1 1 d . . .
H10E H 1.0068 0.6792 1.1069 0.034 Uiso 1 1 calc R . .
H10F H 0.8877 0.7133 1.1365 0.034 Uiso 1 1 calc R . .
C11C C 0.8857(4) 0.5914(2) 1.1272(2) 0.0256(8) Uani 1 1 d D . .
C12C C 0.8660(4) 0.5804(3) 1.2037(2) 0.0248(8) Uani 1 1 d . . .
O12C O 0.8974(3) 0.6272(2) 1.24870(17) 0.0333(7) Uani 1 1 d . . .
C13C C 0.8641(4) 0.3273(3) 1.3440(2) 0.0365(11) Uani 1 1 d . . .
H13E H 0.7971 0.2969 1.3604 0.044 Uiso 1 1 calc R . .
H13F H 0.8716 0.3755 1.3721 0.044 Uiso 1 1 calc R . .
C14C C 0.9743(4) 0.2798(3) 1.3536(3) 0.0313(9) Uani 1 1 d . . .
C15C C 1.0491(4) 0.2652(3) 1.3009(3) 0.0362(10) Uani 1 1 d . . .
H15C H 1.0307 0.2849 1.2559 0.043 Uiso 1 1 calc R . .
C16C C 1.1492(5) 0.2227(3) 1.3133(3) 0.0459(13) Uani 1 1 d . . .
H16C H 1.2009 0.2148 1.2771 0.055 Uiso 1 1 calc R . .
C17C C 1.1768(5) 0.1908(3) 1.3778(3) 0.0459(13) Uani 1 1 d . . .
H17C H 1.2452 0.1599 1.3857 0.055 Uiso 1 1 calc R . .
C18C C 1.1029(6) 0.2049(4) 1.4296(3) 0.0492(14) Uani 1 1 d . . .
H18C H 1.1209 0.1840 1.4742 0.059 Uiso 1 1 calc R . .
C19C C 1.0023(5) 0.2490(4) 1.4183(3) 0.0473(14) Uani 1 1 d . . .
H19C H 0.9523 0.2582 1.4552 0.057 Uiso 1 1 calc R . .
C20C C 1.0328(4) 0.7083(3) 0.9662(3) 0.0360(11) Uani 1 1 d . . .
H20E H 1.0708 0.7281 1.0098 0.043 Uiso 1 1 calc R . .
H20F H 0.9962 0.7532 0.9412 0.043 Uiso 1 1 calc R . .
C21C C 1.1230(4) 0.6718(3) 0.9230(2) 0.0336(10) Uani 1 1 d . . .
C22C C 1.1874(5) 0.6080(3) 0.9483(3) 0.0393(11) Uani 1 1 d . . .
H22C H 1.1712 0.5860 0.9918 0.047 Uiso 1 1 calc R . .
C23C C 1.2752(6) 0.5770(4) 0.9100(4) 0.0575(17) Uani 1 1 d . . .
H23C H 1.3180 0.5326 0.9265 0.069 Uiso 1 1 calc R . .
C24C C 1.3007(7) 0.6109(5) 0.8471(4) 0.071(2) Uani 1 1 d . . .
H24C H 1.3636 0.5913 0.8219 0.085 Uiso 1 1 calc R . .
C25C C 1.2349(7) 0.6726(5) 0.8215(4) 0.067(2) Uani 1 1 d . . .
H25C H 1.2505 0.6944 0.7779 0.081 Uiso 1 1 calc R . .
C26C C 1.1460(5) 0.7028(4) 0.8593(3) 0.0454(13) Uani 1 1 d . . .
H26C H 1.1003 0.7451 0.8413 0.055 Uiso 1 1 calc R . .
C1S C 1.3837(6) 0.0001(5) 1.1948(3) 0.0464(18) Uiso 0.529(2) 1 d PDU B 1
H1S H 1.3441 -0.0515 1.1999 0.056 Uiso 0.529(2) 1 calc PR B 1
Cl1 Cl 1.4200(3) 0.0103(2) 1.10817(17) 0.0572(6) Uiso 0.529(2) 1 d PDU B 1
Cl2 Cl 1.5073(3) 0.0020(2) 1.25166(18) 0.0658(6) Uiso 0.529(2) 1 d PDU B 1
Cl3 Cl 1.2855(3) 0.0736(2) 1.21738(19) 0.0678(7) Uiso 0.529(2) 1 d PDU B 1
C1S' C 1.3210(6) 0.0110(6) 1.1866(4) 0.0464(18) Uiso 0.471(2) 1 d PDU B 2
H1S' H 1.3117 -0.0435 1.2040 0.056 Uiso 0.471(2) 1 calc PR B 2
Cl1' Cl 1.1846(3) 0.0579(2) 1.18421(19) 0.0572(6) Uiso 0.471(2) 1 d PDU B 2
Cl2' Cl 1.4139(4) 0.0631(2) 1.2446(2) 0.0658(6) Uiso 0.471(2) 1 d PDU B 2
Cl3' Cl 1.3762(5) 0.0075(3) 1.1044(2) 0.0678(7) Uiso 0.471(2) 1 d PDU B 2
C2S C 0.9766(5) 0.9367(5) 1.1027(3) 0.0448(17) Uiso 0.632(3) 1 d PDU C 1
H2S H 0.9970 0.9917 1.0905 0.054 Uiso 0.632(3) 1 calc PR C 1
Cl4 Cl 0.8740(3) 0.90244(18) 1.04114(16) 0.0578(6) Uiso 0.632(3) 1 d PDU C 1
Cl5 Cl 1.1046(3) 0.88001(19) 1.10194(15) 0.0634(6) Uiso 0.632(3) 1 d PDU C 1
Cl6 Cl 0.9198(3) 0.9369(2) 1.18507(18) 0.0802(8) Uiso 0.632(3) 1 d PDU C 1
C2S' C 1.0055(6) 0.9630(7) 1.0991(5) 0.0448(17) Uiso 0.368(3) 1 d PDU C 2
H2S' H 1.0010 1.0137 1.0733 0.054 Uiso 0.368(3) 1 calc PR C 2
Cl4' Cl 0.9793(4) 0.9800(3) 1.1863(2) 0.0578(6) Uiso 0.368(3) 1 d PDU C 2
Cl5' Cl 1.1423(4) 0.9196(3) 1.0881(3) 0.0634(6) Uiso 0.368(3) 1 d PDU C 2
Cl6' Cl 0.8933(6) 0.9005(4) 1.0670(4) 0.0802(8) Uiso 0.368(3) 1 d PDU C 2

loop_
_atom_site_aniso_label
_atom_site_aniso_U_11
_atom_site_aniso_U_22
_atom_site_aniso_U_33
_atom_site_aniso_U_23
_atom_site_aniso_U_13
_atom_site_aniso_U_12
N1A 0.0306(19) 0.0276(19) 0.0272(19) 0.0001(15) 0.0064(15) -0.0023(15)
C2A 0.031(2) 0.034(2) 0.027(2) -0.0057(18) 0.0008(17) 0.0032(18)
C3A 0.025(2) 0.044(3) 0.036(2) -0.013(2) 0.0010(18) 0.0042(19)
O3A 0.0424(19) 0.0318(17) 0.0327(17) -0.0072(14) -0.0007(14) -0.0004(15)
C4A 0.036(3) 0.047(3) 0.035(3) -0.008(2) 0.014(2) -0.006(2)
C5A 0.027(2) 0.045(3) 0.022(2) 0.0014(19) 0.0010(16) -0.006(2)
C6A 0.029(2) 0.041(3) 0.023(2) 0.0008(18) 0.0018(17) -0.0047(19)
O6A 0.0294(17) 0.053(2) 0.0290(17) 0.0060(15) 0.0050(13) -0.0098(15)
N7A 0.0236(18) 0.032(2) 0.037(2) 0.0049(16) 0.0001(15) -0.0106(15)
C8A 0.026(2) 0.032(2) 0.047(3) 0.009(2) -0.001(2) -0.0047(18)
C9A 0.032(2) 0.036(3) 0.042(3) 0.009(2) 0.001(2) 0.002(2)
O9A 0.0342(18) 0.0369(19) 0.048(2) 0.0110(16) 0.0038(15) 0.0037(15)
C10A 0.037(2) 0.030(2) 0.036(2) 0.004(2) 0.008(2) 0.007(2)
C11A 0.0205(19) 0.035(2) 0.029(2) 0.0044(18) 0.0023(16) -0.0039(17)
C12A 0.0217(19) 0.030(2) 0.028(2) 0.0001(17) 0.0070(16) -0.0028(17)
O12A 0.0377(17) 0.0276(16) 0.0279(15) 0.0034(13) 0.0121(13) 0.0016(13)
C13A 0.055(3) 0.032(3) 0.038(3) -0.007(2) -0.007(2) 0.004(2)
C14A 0.044(3) 0.023(2) 0.032(2) 0.0000(18) -0.004(2) 0.0066(19)
C15A 0.056(3) 0.039(3) 0.026(2) -0.008(2) 0.006(2) 0.015(2)
C16A 0.038(3) 0.050(3) 0.052(3) 0.001(3) 0.009(2) 0.007(2)
C17A 0.044(3) 0.032(3) 0.044(3) -0.001(2) -0.003(2) -0.004(2)
C18A 0.049(3) 0.037(3) 0.030(2) -0.010(2) 0.001(2) 0.002(2)
C19A 0.035(2) 0.037(3) 0.036(3) -0.003(2) 0.004(2) 0.001(2)
C20A 0.052(4) 0.060(4) 0.069(4) 0.032(3) 0.020(3) 0.022(3)
C21A 0.029(2) 0.039(3) 0.051(3) 0.013(2) 0.005(2) 0.003(2)
C22A 0.057(4) 0.048(3) 0.044(3) -0.005(3) 0.016(3) 0.003(3)
C23A 0.053(4) 0.081(5) 0.035(3) 0.004(3) 0.003(3) -0.003(3)
C24A 0.054(4) 0.064(4) 0.060(4) 0.016(3) -0.015(3) -0.003(3)
C25A 0.085(5) 0.042(3) 0.076(5) 0.003(3) -0.026(4) 0.004(3)
C26A 0.061(4) 0.044(3) 0.066(4) 0.001(3) -0.024(3) -0.002(3)
S1B 0.0280(5) 0.0305(5) 0.0374(6) -0.0092(5) 0.0044(4) 0.0024(4)
S2B 0.0229(5) 0.0349(6) 0.0330(6) -0.0045(5) 0.0045(4) -0.0005(4)
N1B 0.0249(17) 0.0233(17) 0.0307(18) -0.0040(14) 0.0002(14) 0.0003(14)
C2B 0.028(2) 0.027(2) 0.026(2) -0.0008(17) 0.0035(16) 0.0014(17)
C3B 0.023(2) 0.028(2) 0.034(2) -0.0071(18) 0.0047(17) -0.0002(16)
O3B 0.0275(16) 0.0345(17) 0.0268(15) -0.0065(13) 0.0061(12) -0.0009(13)
C4B 0.0223(19) 0.031(2) 0.031(2) -0.0057(17) 0.0025(16) -0.0071(17)
C5B 0.0251(19) 0.0183(19) 0.034(2) -0.0055(16) 0.0069(16) -0.0022(16)
C6B 0.0195(19) 0.027(2) 0.035(2) -0.0032(17) 0.0071(16) -0.0003(16)
O6B 0.0268(16) 0.0329(17) 0.0373(18) 0.0005(14) 0.0051(13) -0.0061(13)
N7B 0.0256(17) 0.0262(18) 0.0275(18) -0.0008(15) 0.0068(14) -0.0017(15)
C8B 0.027(2) 0.031(2) 0.034(2) 0.0011(18) 0.0055(17) 0.0009(18)
C9B 0.033(2) 0.030(2) 0.029(2) -0.0012(18) 0.0021(18) 0.0018(18)
O9B 0.0313(17) 0.0367(18) 0.0345(17) 0.0069(14) 0.0007(13) 0.0047(14)
C10B 0.031(2) 0.024(2) 0.034(2) -0.0027(18) 0.0017(17) -0.0012(18)
C11B 0.0228(19) 0.0187(18) 0.031(2) -0.0018(16) 0.0070(16) -0.0040(15)
C12B 0.024(2) 0.027(2) 0.028(2) -0.0031(16) 0.0042(16) -0.0018(16)
O12B 0.0344(17) 0.0221(15) 0.0369(18) -0.0042(13) -0.0014(13) -0.0059(13)
C13B 0.031(2) 0.039(3) 0.034(2) -0.014(2) 0.0003(18) -0.002(2)
C14B 0.033(2) 0.028(2) 0.031(2) -0.0062(17) 0.0004(18) -0.0058(18)
C15B 0.040(3) 0.032(2) 0.033(2) -0.0022(19) -0.001(2) -0.003(2)
C16B 0.044(3) 0.057(3) 0.031(2) -0.002(2) 0.007(2) -0.010(3)
C17B 0.036(3) 0.059(4) 0.057(4) -0.023(3) 0.001(2) 0.004(3)
C18B 0.049(3) 0.036(3) 0.062(4) -0.013(3) 0.001(3) 0.007(2)
C19B 0.038(3) 0.031(2) 0.045(3) -0.003(2) -0.002(2) -0.001(2)
C20B 0.041(3) 0.043(3) 0.032(2) 0.008(2) 0.001(2) 0.005(2)
C21B 0.035(2) 0.035(2) 0.031(2) 0.0028(19) 0.0025(18) -0.001(2)
C22B 0.057(3) 0.043(3) 0.034(3) 0.011(2) -0.004(2) 0.000(3)
C23B 0.071(4) 0.032(3) 0.054(4) 0.010(2) 0.004(3) 0.004(3)
C24B 0.079(5) 0.025(3) 0.059(4) 0.001(2) 0.012(3) -0.004(3)
C25B 0.074(4) 0.039(3) 0.038(3) -0.003(2) 0.005(3) -0.009(3)
C26B 0.053(3) 0.044(3) 0.037(3) 0.002(2) -0.008(2) -0.001(3)
S1C 0.0348(6) 0.0257(5) 0.0370(6) -0.0007(4) 0.0089(5) 0.0051(4)
S2C 0.0265(5) 0.0312(6) 0.0465(7) 0.0068(5) 0.0082(5) 0.0050(4)
N1C 0.0250(16) 0.0254(17) 0.0217(16) -0.0002(14) 0.0015(13) -0.0023(14)
C2C 0.030(2) 0.032(2) 0.027(2) -0.0010(18) 0.0028(17) 0.0045(18)
C3C 0.029(2) 0.031(2) 0.029(2) 0.0028(18) 0.0074(17) -0.0039(18)
O3C 0.0372(17) 0.0274(16) 0.0285(16) 0.0084(13) 0.0045(13) 0.0029(13)
C4C 0.027(2) 0.029(2) 0.033(2) 0.0034(18) 0.0002(17) -0.0048(17)
C5C 0.027(2) 0.0227(19) 0.025(2) -0.0024(16) -0.0023(16) 0.0005(16)
C6C 0.028(2) 0.026(2) 0.0232(19) 0.0011(16) 0.0024(16) 0.0026(17)
O6C 0.0327(17) 0.0389(19) 0.0338(18) 0.0026(14) -0.0037(14) -0.0063(14)
N7C 0.0278(18) 0.0244(17) 0.0269(18) 0.0040(14) -0.0020(14) -0.0013(14)
C8C 0.029(2) 0.036(2) 0.033(2) 0.0097(19) -0.0045(18) -0.0023(18)
C9C 0.030(2) 0.022(2) 0.034(2) 0.0069(17) -0.0025(17) -0.0005(17)
O9C 0.0347(17) 0.0267(16) 0.0302(16) 0.0036(13) 0.0029(13) -0.0098(13)
C10C 0.029(2) 0.028(2) 0.029(2) 0.0014(17) 0.0005(17) -0.0011(18)
C11C 0.025(2) 0.023(2) 0.029(2) 0.0017(16) -0.0008(16) 0.0020(16)
C12C 0.0207(19) 0.026(2) 0.027(2) -0.0020(16) -0.0002(15) 0.0011(16)
O12C 0.0413(19) 0.0306(17) 0.0269(16) 0.0004(13) -0.0079(14) -0.0080(14)
C13C 0.034(2) 0.049(3) 0.027(2) 0.013(2) 0.0063(18) 0.004(2)
C14C 0.033(2) 0.025(2) 0.036(2) 0.0040(18) 0.0034(18) -0.0021(18)
C15C 0.039(3) 0.036(3) 0.033(2) 0.003(2) 0.0040(19) 0.004(2)
C16C 0.053(3) 0.042(3) 0.043(3) 0.000(2) 0.010(2) 0.007(3)
C17C 0.049(3) 0.041(3) 0.046(3) -0.002(2) -0.004(2) 0.012(2)
C18C 0.064(4) 0.049(3) 0.034(3) 0.007(2) -0.001(3) 0.020(3)
C19C 0.055(3) 0.054(3) 0.033(3) 0.005(2) 0.006(2) 0.016(3)
C20C 0.038(3) 0.026(2) 0.044(3) 0.004(2) 0.008(2) -0.0105(19)
C21C 0.035(2) 0.036(3) 0.029(2) -0.0049(19) 0.0014(18) -0.016(2)
C22C 0.043(3) 0.032(2) 0.043(3) -0.009(2) 0.004(2) -0.015(2)
C23C 0.061(4) 0.041(3) 0.071(4) -0.020(3) 0.017(3) -0.010(3)
C24C 0.068(4) 0.066(5) 0.083(5) -0.048(4) 0.036(4) -0.023(4)
C25C 0.092(5) 0.067(5) 0.046(3) -0.021(3) 0.028(4) -0.038(4)
C26C 0.056(3) 0.046(3) 0.035(3) 0.000(2) 0.005(2) -0.018(3)

loop_
_atom_type_symbol
_atom_type_description
_atom_type_scat_dispersion_real
_atom_type_scat_dispersion_imag
_atom_type_scat_source
C C 0.0033 0.0016 'International Tables Vol C Tables 4.2.6.8 and 6.1.1.4'
H H 0.0000 0.0000 'International Tables Vol C Tables 4.2.6.8 and 6.1.1.4'
N N 0.0061 0.0033 'International Tables Vol C Tables 4.2.6.8 and 6.1.1.4'
O O 0.0106 0.0060 'International Tables Vol C Tables 4.2.6.8 and 6.1.1.4'
S S 0.1246 0.1234 'International Tables Vol C Tables 4.2.6.8 and 6.1.1.4'
Cl Cl 0.1484 0.1585 'International Tables Vol C Tables 4.2.6.8 and 6.1.1.4'

loop_
_geom_angle_atom_site_label_1
_geom_angle_atom_site_label_2
_geom_angle_atom_site_label_3
_geom_angle
C5A S1A S2A 99.33(18)
C11A S2A S1A 99.56(18)
C5A S1A' S3A' 103.6(3)
C11A S2A' S3A' 102.4(3)
S2A' S3A' S1A' 98.4(3)
C12A N1A C5A 121.6(4)
C12A N1A C2A 125.6(4)
C5A N1A C2A 112.6(4)
N1A C2A C3A 103.0(4)
N1A C2A H2A1 111.2
C3A C2A H2A1 111.2
N1A C2A H2A2 111.2
C3A C2A H2A2 111.2
H2A1 C2A H2A2 109.1
O3A C3A C4A 105.9(4)
O3A C3A C2A 112.8(4)
C4A C3A C2A 103.8(4)
O3A C3A H3A 111.3
C4A C3A H3A 111.3
C2A C3A H3A 111.3
C13A O3A C3A 112.9(4)
C5A C4A C3A 105.1(4)
C5A C4A H4A1 110.7
C3A C4A H4A1 110.7
C5A C4A H4A2 110.7
C3A C4A H4A2 110.7
H4A1 C4A H4A2 108.8
N1A C5A C4A 103.9(4)
N1A C5A C6A 111.6(4)
C4A C5A C6A 116.0(4)
N1A C5A S1A 108.6(3)
C4A C5A S1A 116.4(3)
C6A C5A S1A 100.4(3)
N1A C5A S1A' 112.5(3)
C4A C5A S1A' 100.4(4)
C6A C5A S1A' 111.8(3)
S1A C5A S1A' 16.18(15)
O6A C6A N7A 125.1(5)
O6A C6A C5A 122.4(4)
N7A C6A C5A 112.4(4)
C6A N7A C11A 120.5(4)
C6A N7A C8A 126.1(4)
C11A N7A C8A 113.0(4)
N7A C8A C9A 104.4(4)
N7A C8A H8A1 110.9
C9A C8A H8A1 110.9
N7A C8A H8A2 110.9
C9A C8A H8A2 110.9
H8A1 C8A H8A2 108.9
O9A C9A C8A 108.3(4)
O9A C9A C10A 113.9(4)
C8A C9A C10A 104.5(4)
O9A C9A H9A 110.0
C8A C9A H9A 110.0
C10A C9A H9A 110.0
C9A O9A C20A 110.9(4)
C11A C10A C9A 105.2(4)
C11A C10A H10A 110.7
C9A C10A H10A 110.7
C11A C10A H10B 110.7
C9A C10A H10B 110.7
H10A C10A H10B 108.8
N7A C11A C10A 104.4(4)
N7A C11A C12A 111.1(4)
C10A C11A C12A 115.5(4)
N7A C11A S2A' 116.7(3)
C10A C11A S2A' 97.8(3)
C12A C11A S2A' 110.8(3)
N7A C11A S2A 108.3(3)
C10A C11A S2A 114.1(3)
C12A C11A S2A 103.4(3)
S2A' C11A S2A 16.50(14)
O12A C12A N1A 125.1(4)
O12A C12A C11A 124.0(4)
N1A C12A C11A 110.9(4)
O3A C13A C14A 108.7(4)
O3A C13A H13A 110.0
C14A C13A H13A 110.0
O3A C13A H13B 110.0
C14A C13A H13B 110.0
H13A C13A H13B 108.3
C15A C14A C19A 118.4(5)
C15A C14A C13A 120.8(5)
C19A C14A C13A 120.8(5)
C14A C15A C16A 121.5(5)
C14A C15A H15A 119.2
C16A C15A H15A 119.2
C15A C16A C17A 119.7(5)
C15A C16A H16A 120.2
C17A C16A H16A 120.2
C18A C17A C16A 119.5(5)
C18A C17A H17A 120.2
C16A C17A H17A 120.2
C17A C18A C19A 120.7(5)
C17A C18A H18A 119.6
C19A C18A H18A 119.6
C18A C19A C14A 120.1(5)
C18A C19A H19A 120.0
C14A C19A H19A 120.0
O9A C20A C21A 109.0(5)
O9A C20A H20A 109.9
C21A C20A H20A 109.9
O9A C20A H20B 109.9
C21A C20A H20B 109.9
H20A C20A H20B 108.3
C22A C21A C26A 119.2(5)
C22A C21A C20A 122.0(6)
C26A C21A C20A 118.7(6)
C21A C22A C23A 120.8(6)
C21A C22A H22A 119.6
C23A C22A H22A 119.6
C24A C23A C22A 119.9(6)
C24A C23A H23A 120.0
C22A C23A H23A 120.0
C25A C24A C23A 119.7(6)
C25A C24A H24A 120.2
C23A C24A H24A 120.2
C24A C25A C26A 120.9(7)
C24A C25A H25A 119.6
C26A C25A H25A 119.6
C25A C26A C21A 119.5(6)
C25A C26A H26A 120.3
C21A C26A H26A 120.3
C5B S1B S2B 97.38(14)
C11B S2B S1B 97.57(14)
C12B N1B C5B 120.6(4)
C12B N1B C2B 126.5(4)
C5B N1B C2B 112.9(4)
N1B C2B C3B 103.1(4)
N1B C2B H2B1 111.1
C3B C2B H2B1 111.1
N1B C2B H2B2 111.1
C3B C2B H2B2 111.1
H2B1 C2B H2B2 109.1
O3B C3B C2B 107.2(4)
O3B C3B C4B 111.6(4)
C2B C3B C4B 104.4(4)
O3B C3B H3B 111.1
C2B C3B H3B 111.1
C4B C3B H3B 111.1
C13B O3B C3B 113.7(3)
C3B C4B C5B 103.7(3)
C3B C4B H4B1 111.0
C5B C4B H4B1 111.0
C3B C4B H4B2 111.0
C5B C4B H4B2 111.0
H4B1 C4B H4B2 109.0
N1B C5B C4B 104.3(4)
N1B C5B C6B 110.8(3)
C4B C5B C6B 116.1(4)
N1B C5B S1B 112.2(3)
C4B C5B S1B 111.5(3)
C6B C5B S1B 102.2(3)
O6B C6B N7B 125.2(4)
O6B C6B C5B 123.8(4)
N7B C6B C5B 111.0(4)
C6B N7B C11B 119.8(4)
C6B N7B C8B 126.1(4)
C11B N7B C8B 114.0(4)
N7B C8B C9B 103.9(4)
N7B C8B H8B1 111.0
C9B C8B H8B1 111.0
N7B C8B H8B2 111.0
C9B C8B H8B2 111.0
H8B1 C8B H8B2 109.0
O9B C9B C8B 112.6(4)
O9B C9B C10B 106.8(4)
C8B C9B C10B 104.4(4)
O9B C9B H9B 110.9
C8B C9B H9B 110.9
C10B C9B H9B 110.9
C9B O9B C20B 114.6(4)
C11B C10B C9B 104.8(4)
C11B C10B H10C 110.8
C9B C10B H10C 110.8
C11B C10B H10D 110.8
C9B C10B H10D 110.8
H10C C10B H10D 108.9
N7B C11B C12B 111.0(3)
N7B C11B C10B 104.0(3)
C12B C11B C10B 116.6(3)
N7B C11B S2B 111.0(3)
C12B C11B S2B 103.5(3)
C10B C11B S2B 110.8(3)
O12B C12B N1B 125.1(4)
O12B C12B C11B 124.1(4)
N1B C12B C11B 110.8(4)
O3B C13B C14B 106.0(4)
O3B C13B H13C 110.5
C14B C13B H13C 110.5
O3B C13B H13D 110.5
C14B C13B H13D 110.5
H13C C13B H13D 108.7
C19B C14B C15B 119.6(5)
C19B C14B C13B 119.5(5)
C15B C14B C13B 120.7(4)
C14B C15B C16B 120.8(5)
C14B C15B H15B 119.6
C16B C15B H15B 119.6
C17B C16B C15B 119.3(5)
C17B C16B H16B 120.3
C15B C16B H16B 120.3
C18B C17B C16B 120.7(5)
C18B C17B H17B 119.7
C16B C17B H17B 119.7
C17B C18B C19B 119.5(5)
C17B C18B H18B 120.3
C19B C18B H18B 120.3
C14B C19B C18B 120.1(5)
C14B C19B H19B 120.0
C18B C19B H19B 120.0
O9B C20B C21B 108.7(4)
O9B C20B H20C 110.0
C21B C20B H20C 110.0
O9B C20B H20D 110.0
C21B C20B H20D 110.0
H20C C20B H20D 108.3
C26B C21B C22B 118.3(5)
C26B C21B C20B 121.3(5)
C22B C21B C20B 120.4(5)
C23B C22B C21B 121.0(5)
C23B C22B H22B 119.5
C21B C22B H22B 119.5
C24B C23B C22B 120.5(6)
C24B C23B H23B 119.7
C22B C23B H23B 119.7
C23B C24B C25B 119.0(6)
C23B C24B H24B 120.5
C25B C24B H24B 120.5
C26B C25B C24B 120.6(6)
C26B C25B H25B 119.7
C24B C25B H25B 119.7
C21B C26B C25B 120.5(5)
C21B C26B H26B 119.7
C25B C26B H26B 119.7
C5C S1C S2C 97.65(15)
C11C S2C S1C 97.77(15)
C12C N1C C5C 120.2(4)
C12C N1C C2C 126.4(4)
C5C N1C C2C 113.3(4)
N1C C2C C3C 102.9(4)
N1C C2C H2C1 111.2
C3C C2C H2C1 111.2
N1C C2C H2C2 111.2
C3C C2C H2C2 111.2
H2C1 C2C H2C2 109.1
O3C C3C C2C 111.5(4)
O3C C3C C4C 108.1(4)
C2C C3C C4C 104.3(4)
O3C C3C H3C 110.9
C2C C3C H3C 110.9
C4C C3C H3C 110.9
C13C O3C C3C 110.7(3)
C5C C4C C3C 104.2(4)
C5C C4C H4C1 110.9
C3C C4C H4C1 110.9
C5C C4C H4C2 110.9
C3C C4C H4C2 110.9
H4C1 C4C H4C2 108.9
N1C C5C C4C 104.5(3)
N1C C5C C6C 111.8(3)
C4C C5C C6C 116.2(4)
N1C C5C S1C 111.5(3)
C4C C5C S1C 110.4(3)
C6C C5C S1C 102.5(3)
O6C C6C N7C 125.0(4)
O6C C6C C5C 124.9(4)
N7C C6C C5C 110.1(4)
C6C N7C C11C 119.8(4)
C6C N7C C8C 125.7(4)
C11C N7C C8C 113.9(4)
N7C C8C C9C 104.1(4)
N7C C8C H8C1 110.9
C9C C8C H8C1 110.9
N7C C8C H8C2 110.9
C9C C8C H8C2 110.9
H8C1 C8C H8C2 109.0
O9C C9C C8C 107.9(4)
O9C C9C C10C 111.8(4)
C8C C9C C10C 104.4(4)
O9C C9C H9C 110.9
C8C C9C H9C 110.9
C10C C9C H9C 110.9
C9C O9C C20C 111.3(4)
C11C C10C C9C 104.4(4)
C11C C10C H10E 110.9
C9C C10C H10E 110.9
C11C C10C H10F 110.9
C9C C10C H10F 110.9
H10E C10C H10F 108.9
N7C C11C C12C 110.7(3)
N7C C11C C10C 104.1(3)
C12C C11C C10C 115.7(4)
N7C C11C S2C 111.5(3)
C12C C11C S2C 104.8(3)
C10C C11C S2C 110.3(3)
O12C C12C N1C 125.2(4)
O12C C12C C11C 124.2(4)
N1C C12C C11C 110.6(4)
O3C C13C C14C 111.0(4)
O3C C13C H13E 109.4
C14C C13C H13E 109.4
O3C C13C H13F 109.4
C14C C13C H13F 109.4
H13E C13C H13F 108.0
C19C C14C C15C 118.4(5)
C19C C14C C13C 118.2(4)
C15C C14C C13C 123.4(4)
C16C C15C C14C 120.4(5)
C16C C15C H15C 119.8
C14C C15C H15C 119.8
C15C C16C C17C 121.3(5)
C15C C16C H16C 119.3
C17C C16C H16C 119.3
C18C C17C C16C 118.2(5)
C18C C17C H17C 120.9
C16C C17C H17C 120.9
C17C C18C C19C 121.2(5)
C17C C18C H18C 119.4
C19C C18C H18C 119.4
C18C C19C C14C 120.3(5)
C18C C19C H19C 119.8
C14C C19C H19C 119.8
O9C C20C C21C 110.3(4)
O9C C20C H20E 109.6
C21C C20C H20E 109.6
O9C C20C H20F 109.6
C21C C20C H20F 109.6
H20E C20C H20F 108.1
C26C C21C C22C 119.7(5)
C26C C21C C20C 120.4(5)
C22C C21C C20C 119.8(5)
C23C C22C C21C 119.7(6)
C23C C22C H22C 120.1
C21C C22C H22C 120.1
C22C C23C C24C 119.9(7)
C22C C23C H23C 120.1
C24C C23C H23C 120.0
C25C C24C C23C 120.1(6)
C25C C24C H24C 119.9
C23C C24C H24C 119.9
C24C C25C C26C 119.9(7)
C24C C25C H25C 120.0
C26C C25C H25C 120.0
C25C C26C C21C 120.5(7)
C25C C26C H26C 119.8
C21C C26C H26C 119.8
Cl2 C1S Cl3 109.7(4)
Cl2 C1S Cl1 112.3(4)
Cl3 C1S Cl1 110.5(4)
Cl2 C1S H1S 108.1
Cl3 C1S H1S 108.1
Cl1 C1S H1S 108.1
Cl3' C1S' Cl1' 110.7(5)
Cl3' C1S' Cl2' 111.8(5)
Cl1' C1S' Cl2' 107.1(4)
Cl3' C1S' H1S' 109.1
Cl1' C1S' H1S' 109.1
Cl2' C1S' H1S' 109.1
Cl4 C2S Cl6 111.1(4)
Cl4 C2S Cl5 110.1(4)
Cl6 C2S Cl5 110.7(4)
Cl4 C2S H2S 108.3
Cl6 C2S H2S 108.3
Cl5 C2S H2S 108.3
Cl5' C2S' Cl4' 112.4(6)
Cl5' C2S' Cl6' 109.8(6)
Cl4' C2S' Cl6' 106.6(6)
Cl5' C2S' H2S' 109.3
Cl4' C2S' H2S' 109.3
Cl6' C2S' H2S' 109.3

loop_
_geom_bond_atom_site_label_1
_geom_bond_atom_site_label_2
_geom_bond_distance
S1A C5A 1.867(4)
S1A S2A 2.016(4)
S2A C11A 1.888(4)
S1A' C5A 1.890(5)
S1A' S3A' 2.036(8)
S2A' C11A 1.878(5)
S2A' S3A' 1.986(7)
N1A C12A 1.344(6)
N1A C5A 1.449(6)
N1A C2A 1.481(6)
C2A C3A 1.532(6)
C2A H2A1 0.9900
C2A H2A2 0.9900
C3A O3A 1.430(6)
C3A C4A 1.515(8)
C3A H3A 1.0000
O3A C13A 1.426(7)
C4A C5A 1.512(7)
C4A H4A1 0.9900
C4A H4A2 0.9900
C5A C6A 1.538(7)
C6A O6A 1.232(6)
C6A N7A 1.336(6)
N7A C11A 1.435(6)
N7A C8A 1.467(6)
C8A C9A 1.523(7)
C8A H8A1 0.9900
C8A H8A2 0.9900
C9A O9A 1.414(6)
C9A C10A 1.527(7)
C9A H9A 1.0000
O9A C20A 1.430(7)
C10A C11A 1.511(7)
C10A H10A 0.9900
C10A H10B 0.9900
C11A C12A 1.527(6)
C12A O12A 1.215(5)
C13A C14A 1.494(7)
C13A H13A 0.9900
C13A H13B 0.9900
C14A C15A 1.376(8)
C14A C19A 1.399(7)
C15A C16A 1.386(8)
C15A H15A 0.9500
C16A C17A 1.390(8)
C16A H16A 0.9500
C17A C18A 1.370(8)
C17A H17A 0.9500
C18A C19A 1.392(7)
C18A H18A 0.9500
C19A H19A 0.9500
C20A C21A 1.517(8)
C20A H20A 0.9900
C20A H20B 0.9900
C21A C22A 1.370(9)
C21A C26A 1.393(9)
C22A C23A 1.386(9)
C22A H22A 0.9500
C23A C24A 1.379(11)
C23A H23A 0.9500
C24A C25A 1.363(10)
C24A H24A 0.9500
C25A C26A 1.389(9)
C25A H25A 0.9500
C26A H26A 0.9500
S1B C5B 1.877(4)
S1B S2B 2.0748(16)
S2B C11B 1.894(4)
N1B C12B 1.335(6)
N1B C5B 1.438(5)
N1B C2B 1.478(6)
C2B C3B 1.519(6)
C2B H2B1 0.9900
C2B H2B2 0.9900
C3B O3B 1.425(5)
C3B C4B 1.528(7)
C3B H3B 1.0000
O3B C13B 1.423(5)
C4B C5B 1.530(6)
C4B H4B1 0.9900
C4B H4B2 0.9900
C5B C6B 1.534(6)
C6B O6B 1.226(5)
C6B N7B 1.342(6)
N7B C11B 1.440(5)
N7B C8B 1.459(6)
C8B C9B 1.534(7)
C8B H8B1 0.9900
C8B H8B2 0.9900
C9B O9B 1.419(6)
C9B C10B 1.536(6)
C9B H9B 1.0000
O9B C20B 1.435(6)
C10B C11B 1.526(6)
C10B H10C 0.9900
C10B H10D 0.9900
C11B C12B 1.520(6)
C12B O12B 1.235(5)
C13B C14B 1.514(7)
C13B H13C 0.9900
C13B H13D 0.9900
C14B C19B 1.380(7)
C14B C15B 1.382(7)
C15B C16B 1.384(8)
C15B H15B 0.9500
C16B C17B 1.384(9)
C16B H16B 0.9500
C17B C18B 1.376(9)
C17B H17B 0.9500
C18B C19B 1.402(8)
C18B H18B 0.9500
C19B H19B 0.9500
C20B C21B 1.519(7)
C20B H20C 0.9900
C20B H20D 0.9900
C21B C26B 1.373(7)
C21B C22B 1.389(7)
C22B C23B 1.386(9)
C22B H22B 0.9500
C23B C24B 1.350(9)
C23B H23B 0.9500
C24B C25B 1.397(9)
C24B H24B 0.9500
C25B C26B 1.378(9)
C25B H25B 0.9500
C26B H26B 0.9500
S1C C5C 1.883(4)
S1C S2C 2.0789(17)
S2C C11C 1.880(4)
N1C C12C 1.347(6)
N1C C5C 1.442(5)
N1C C2C 1.469(6)
C2C C3C 1.519(7)
C2C H2C1 0.9900
C2C H2C2 0.9900
C3C O3C 1.436(6)
C3C C4C 1.533(6)
C3C H3C 1.0000
O3C C13C 1.429(5)
C4C C5C 1.526(6)
C4C H4C1 0.9900
C4C H4C2 0.9900
C5C C6C 1.538(6)
C6C O6C 1.200(6)
C6C N7C 1.361(6)
N7C C11C 1.440(5)
N7C C8C 1.463(6)
C8C C9C 1.530(6)
C8C H8C1 0.9900
C8C H8C2 0.9900
C9C O9C 1.429(6)
C9C C10C 1.548(6)
C9C H9C 1.0000
O9C C20C 1.431(5)
C10C C11C 1.525(6)
C10C H10E 0.9900
C10C H10F 0.9900
C11C C12C 1.522(6)
C12C O12C 1.225(5)
C13C C14C 1.502(7)
C13C H13E 0.9900
C13C H13F 0.9900
C14C C19C 1.386(7)
C14C C15C 1.387(7)
C15C C16C 1.368(8)
C15C H15C 0.9500
C16C C17C 1.387(8)
C16C H16C 0.9500
C17C C18C 1.365(9)
C17C H17C 0.9500
C18C C19C 1.384(8)
C18C H18C 0.9500
C19C H19C 0.9500
C20C C21C 1.496(7)
C20C H20E 0.9900
C20C H20F 0.9900
C21C C26C 1.383(7)
C21C C22C 1.391(8)
C22C C23C 1.383(8)
C22C H22C 0.9500
C23C C24C 1.394(11)
C23C H23C 0.9500
C24C C25C 1.375(13)
C24C H24C 0.9500
C25C C26C 1.381(10)
C25C H25C 0.9500
C26C H26C 0.9500
C1S Cl2 1.750(6)
C1S Cl3 1.755(6)
C1S Cl1 1.759(6)
C1S H1S 1.0000
C1S' Cl3' 1.743(6)
C1S' Cl1' 1.752(7)
C1S' Cl2' 1.754(7)
C1S' H1S' 1.0000
C2S Cl4 1.734(6)
C2S Cl6 1.754(6)
C2S Cl5 1.755(6)
C2S H2S 1.0000
C2S' Cl5' 1.754(7)
C2S' Cl4' 1.757(7)
C2S' Cl6' 1.760(7)
C2S' H2S' 1.0000

loop_
_geom_torsion_atom_site_label_1
_geom_torsion_atom_site_label_2
_geom_torsion_atom_site_label_3
_geom_torsion_atom_site_label_4
_geom_torsion
C5A S1A S2A C11A -11.4(2)
C11A S2A' S3A' S1A' -66.3(3)
C5A S1A' S3A' S2A' 62.7(3)
C12A N1A C2A C3A -174.1(4)
C5A N1A C2A C3A 10.5(5)
N1A C2A C3A O3A 86.8(5)
N1A C2A C3A C4A -27.3(5)
C4A C3A O3A C13A -167.8(4)
C2A C3A O3A C13A 79.3(5)
O3A C3A C4A C5A -84.3(4)
C2A C3A C4A C5A 34.7(5)
C12A N1A C5A C4A -164.8(4)
C2A N1A C5A C4A 10.7(5)
C12A N1A C5A C6A -39.1(5)
C2A N1A C5A C6A 136.4(4)
C12A N1A C5A S1A 70.7(5)
C2A N1A C5A S1A -113.8(4)
C12A N1A C5A S1A' 87.5(5)
C2A N1A C5A S1A' -97.0(4)
C3A C4A C5A N1A -28.0(5)
C3A C4A C5A C6A -150.9(4)
C3A C4A C5A S1A 91.3(4)
C3A C4A C5A S1A' 88.5(4)
S2A S1A C5A N1A -48.4(4)
S2A S1A C5A C4A -165.2(3)
S2A S1A C5A C6A 68.7(3)
S2A S1A C5A S1A' -155.3(6)
S3A' S1A' C5A N1A -95.2(4)
S3A' S1A' C5A C4A 154.9(4)
S3A' S1A' C5A C6A 31.3(4)
S3A' S1A' C5A S1A -16.2(4)
N1A C5A C6A O6A -143.6(4)
C4A C5A C6A O6A -24.9(6)
S1A C5A C6A O6A 101.5(5)
S1A' C5A C6A O6A 89.4(5)
N1A C5A C6A N7A 39.8(5)
C4A C5A C6A N7A 158.6(4)
S1A C5A C6A N7A -75.1(4)
S1A' C5A C6A N7A -87.1(4)
O6A C6A N7A C11A -173.7(4)
C5A C6A N7A C11A 2.7(6)
O6A C6A N7A C8A -1.5(8)
C5A C6A N7A C8A 175.0(4)
C6A N7A C8A C9A -169.2(4)
C11A N7A C8A C9A 3.6(5)
N7A C8A C9A O9A 101.7(5)
N7A C8A C9A C10A -20.1(5)
C8A C9A O9A C20A 174.1(5)
C10A C9A O9A C20A -70.0(6)
O9A C9A C10A C11A -88.9(5)
C8A C9A C10A C11A 29.1(5)
C6A N7A C11A C10A -172.1(4)
C8A N7A C11A C10A 14.6(5)
C6A N7A C11A C12A -47.0(5)
C8A N7A C11A C12A 139.8(4)
C6A N7A C11A S2A' 81.3(5)
C8A N7A C11A S2A' -92.0(5)
C6A N7A C11A S2A 65.9(5)
C8A N7A C11A S2A -107.4(4)
C9A C10A C11A N7A -26.8(5)
C9A C10A C11A C12A -149.1(4)
C9A C10A C11A S2A' 93.4(4)
C9A C10A C11A S2A 91.3(4)
S3A' S2A' C11A N7A -23.1(5)
S3A' S2A' C11A C10A -133.5(3)
S3A' S2A' C11A C12A 105.4(4)
S3A' S2A' C11A S2A 39.6(5)
S1A S2A C11A N7A -49.2(3)
S1A S2A C11A C10A -165.0(3)
S1A S2A C11A C12A 68.7(3)
S1A S2A C11A S2A' -172.5(6)
C5A N1A C12A O12A 176.3(4)
C2A N1A C12A O12A 1.4(7)
C5A N1A C12A C11A -4.3(5)
C2A N1A C12A C11A -179.3(4)
N7A C11A C12A O12A -133.7(4)
C10A C11A C12A O12A -15.1(6)
S2A' C11A C12A O12A 94.9(5)
S2A C11A C12A O12A 110.3(4)
N7A C11A C12A N1A 46.9(5)
C10A C11A C12A N1A 165.6(4)
S2A' C11A C12A N1A -84.4(4)
S2A C11A C12A N1A -69.0(4)
C3A O3A C13A C14A 177.9(4)
O3A C13A C14A C15A 98.6(6)
O3A C13A C14A C19A -81.8(6)
C19A C14A C15A C16A -0.5(8)
C13A C14A C15A C16A 179.1(5)
C14A C15A C16A C17A -0.3(9)
C15A C16A C17A C18A 0.3(9)
C16A C17A C18A C19A 0.6(8)
C17A C18A C19A C14A -1.5(8)
C15A C14A C19A C18A 1.5(8)
C13A C14A C19A C18A -178.2(5)
C9A O9A C20A C21A -158.9(5)
O9A C20A C21A C22A -57.1(8)
O9A C20A C21A C26A 124.4(7)
C26A C21A C22A C23A 1.2(9)
C20A C21A C22A C23A -177.4(6)
C21A C22A C23A C24A -1.2(10)
C22A C23A C24A C25A 2.3(11)
C23A C24A C25A C26A -3.2(13)
C24A C25A C26A C21A 3.2(12)
C22A C21A C26A C25A -2.1(10)
C20A C21A C26A C25A 176.5(7)
C5B S1B S2B C11B -15.3(2)
C12B N1B C2B C3B -169.2(4)
C5B N1B C2B C3B 11.4(5)
N1B C2B C3B O3B 90.4(4)
N1B C2B C3B C4B -28.1(4)
C2B C3B O3B C13B 165.3(4)
C4B C3B O3B C13B -81.0(5)
O3B C3B C4B C5B -81.0(4)
C2B C3B C4B C5B 34.5(4)
C12B N1B C5B C4B -169.4(4)
C2B N1B C5B C4B 10.0(4)
C12B N1B C5B C6B -43.8(5)
C2B N1B C5B C6B 135.6(4)
C12B N1B C5B S1B 69.7(5)
C2B N1B C5B S1B -110.8(3)
C3B C4B C5B N1B -27.2(4)
C3B C4B C5B C6B -149.4(3)
C3B C4B C5B S1B 94.1(4)
S2B S1B C5B N1B -45.6(3)
S2B S1B C5B C4B -162.2(3)
S2B S1B C5B C6B 73.1(3)
N1B C5B C6B O6B -136.3(4)
C4B C5B C6B O6B -17.6(6)
S1B C5B C6B O6B 103.9(4)
N1B C5B C6B N7B 46.3(5)
C4B C5B C6B N7B 165.0(4)
S1B C5B C6B N7B -73.5(4)
O6B C6B N7B C11B -179.5(4)
C5B C6B N7B C11B -2.2(5)
O6B C6B N7B C8B -3.6(7)
C5B C6B N7B C8B 173.7(4)
C6B N7B C8B C9B -169.3(4)
C11B N7B C8B C9B 6.8(5)
N7B C8B C9B O9B 92.9(4)
N7B C8B C9B C10B -22.6(4)
C8B C9B O9B C20B 73.4(5)
C10B C9B O9B C20B -172.6(4)
O9B C9B C10B C11B -89.4(4)
C8B C9B C10B C11B 30.1(4)
C6B N7B C11B C12B -45.4(5)
C8B N7B C11B C12B 138.2(4)
C6B N7B C11B C10B -171.6(4)
C8B N7B C11B C10B 12.0(5)
C6B N7B C11B S2B 69.2(5)
C8B N7B C11B S2B -107.2(4)
C9B C10B C11B N7B -25.7(4)
C9B C10B C11B C12B -148.3(4)
C9B C10B C11B S2B 93.6(4)
S1B S2B C11B N7B -46.6(3)
S1B S2B C11B C12B 72.5(3)
S1B S2B C11B C10B -161.7(3)
C5B N1B C12B O12B 177.7(4)
C2B N1B C12B O12B -1.6(7)
C5B N1B C12B C11B -3.4(5)
C2B N1B C12B C11B 177.2(4)
N7B C11B C12B O12B -133.1(4)
C10B C11B C12B O12B -14.3(6)
S2B C11B C12B O12B 107.7(4)
N7B C11B C12B N1B 48.0(5)
C10B C11B C12B N1B 166.9(4)
S2B C11B C12B N1B -71.2(4)
C3B O3B C13B C14B 169.7(4)
O3B C13B C14B C19B -110.9(5)
O3B C13B C14B C15B 64.6(6)
C19B C14B C15B C16B 2.5(7)
C13B C14B C15B C16B -173.0(5)
C14B C15B C16B C17B -1.7(8)
C15B C16B C17B C18B -0.5(9)
C16B C17B C18B C19B 1.8(9)
C15B C14B C19B C18B -1.1(8)
C13B C14B C19B C18B 174.4(5)
C17B C18B C19B C14B -1.0(9)
C9B O9B C20B C21B -142.7(4)
O9B C20B C21B C26B 34.4(7)
O9B C20B C21B C22B -148.1(5)
C26B C21B C22B C23B -1.7(9)
C20B C21B C22B C23B -179.3(6)
C21B C22B C23B C24B 1.4(10)
C22B C23B C24B C25B -0.5(10)
C23B C24B C25B C26B 0.0(10)
C22B C21B C26B C25B 1.2(9)
C20B C21B C26B C25B 178.8(5)
C24B C25B C26B C21B -0.4(10)
C5C S1C S2C C11C -12.3(2)
C12C N1C C2C C3C -168.8(4)
C5C N1C C2C C3C 15.8(5)
N1C C2C C3C O3C 87.1(4)
N1C C2C C3C C4C -29.4(4)
C2C C3C O3C C13C 81.8(5)
C4C C3C O3C C13C -164.1(4)
O3C C3C C4C C5C -86.1(4)
C2C C3C C4C C5C 32.8(5)
C12C N1C C5C C4C -171.1(4)
C2C N1C C5C C4C 4.6(5)
C12C N1C C5C C6C -44.6(5)
C2C N1C C5C C6C 131.1(4)
C12C N1C C5C S1C 69.5(4)
C2C N1C C5C S1C -114.7(3)
C3C C4C C5C N1C -23.0(4)
C3C C4C C5C C6C -146.7(4)
C3C C4C C5C S1C 97.1(4)
S2C S1C C5C N1C -48.4(3)
S2C S1C C5C C4C -164.2(3)
S2C S1C C5C C6C 71.3(3)
N1C C5C C6C O6C -137.6(4)
C4C C5C C6C O6C -17.7(6)
S1C C5C C6C O6C 102.9(5)
N1C C5C C6C N7C 44.2(5)
C4C C5C C6C N7C 164.0(4)
S1C C5C C6C N7C -75.4(4)
O6C C6C N7C C11C -176.3(4)
C5C C6C N7C C11C 1.9(5)
O6C C6C N7C C8C -5.4(7)
C5C C6C N7C C8C 172.9(4)
C6C N7C C8C C9C -166.7(4)
C11C N7C C8C C9C 4.8(5)
N7C C8C C9C O9C 97.6(4)
N7C C8C C9C C10C -21.5(5)
C8C C9C O9C C20C 164.0(4)
C10C C9C O9C C20C -81.8(5)
O9C C9C C10C C11C -86.2(4)
C8C C9C C10C C11C 30.1(5)
C6C N7C C11C C12C -48.8(5)
C8C N7C C11C C12C 139.2(4)
C6C N7C C11C C10C -173.8(4)
C8C N7C C11C C10C 14.2(5)
C6C N7C C11C S2C 67.4(5)
C8C N7C C11C S2C -104.6(4)
C9C C10C C11C N7C -27.0(4)
C9C C10C C11C C12C -148.6(4)
C9C C10C C11C S2C 92.7(4)
S1C S2C C11C N7C -49.2(3)
S1C S2C C11C C12C 70.6(3)
S1C S2C C11C C10C -164.3(3)
C5C N1C C12C O12C 178.6(4)
C2C N1C C12C O12C 3.5(7)
C5C N1C C12C C11C -2.4(5)
C2C N1C C12C C11C -177.5(4)
N7C C11C C12C O12C -132.6(4)
C10C C11C C12C O12C -14.6(6)
S2C C11C C12C O12C 107.0(4)
N7C C11C C12C N1C 48.4(4)
C10C C11C C12C N1C 166.4(4)
S2C C11C C12C N1C -71.9(4)
C3C O3C C13C C14C -175.4(4)
O3C C13C C14C C19C -174.0(5)
O3C C13C C14C C15C 5.9(7)
C19C C14C C15C C16C -1.3(8)
C13C C14C C15C C16C 178.8(5)
C14C C15C C16C C17C 2.3(9)
C15C C16C C17C C18C -2.0(10)
C16C C17C C18C C19C 0.7(10)
C17C C18C C19C C14C 0.2(10)
C15C C14C C19C C18C 0.1(9)
C13C C14C C19C C18C 180.0(6)
C9C O9C C20C C21C 171.1(4)
O9C C20C C21C C26C 122.3(5)
O9C C20C C21C C22C -60.3(6)
C26C C21C C22C C23C 1.0(7)
C20C C21C C22C C23C -176.5(5)
C21C C22C C23C C24C 1.7(9)
C22C C23C C24C C25C -3.3(10)
C23C C24C C25C C26C 2.2(10)
C24C C25C C26C C21C 0.5(9)
C22C C21C C26C C25C -2.1(8)
C20C C21C C26C C25C 175.4(5)
